data_7707573
loop_
_publ_author_name
'Chapple, Peter M.'
'Hamdoun, Ghanem'
'Roisnel, Thierry'
'Carpentier, Jean-Fran\,cois'
'Oulyadi, Hassan'
'Sarazin, Yann'

_publ_section_title
;
 Bis(imino)carbazolate lead(II) fluoride and related halides.
;
_journal_issue 26
_journal_name_full 'Dalton transactions (Cambridge, England : 2003)'
_journal_page_first 9021
_journal_page_last 9025
_journal_paper_doi 10.1039/d1dt01615f
_journal_volume 50
_journal_year 2021
_chemical_compound_source 'synthesis as described'
_chemical_formula_moiety 'C52 H76 N4 Pb Si2'
_chemical_formula_sum 'C52 H76 N4 Pb Si2'
_chemical_formula_weight 1020.53
_space_group_crystal_system triclinic
_space_group_IT_number 2
_space_group_name_Hall '-P 1'
_space_group_name_H-M_alt 'P -1'
_atom_sites_solution_hydrogens geom
_atom_sites_solution_primary dual
_atom_sites_solution_secondary difmap
_audit_update_record
;
2021-04-26 deposited with the CCDC.	2021-06-04 downloaded from the CCDC.
;
_cell_angle_alpha 69.747(2)
_cell_angle_beta 78.014(2)
_cell_angle_gamma 76.292(2)
_cell_formula_units_Z 2
_cell_length_a 12.9223(7)
_cell_length_b 13.4651(7)
_cell_length_c 16.5207(10)
_cell_measurement_reflns_used 9930
_cell_measurement_temperature 150(2)
_cell_measurement_theta_max 27.4875
_cell_measurement_theta_min 2.2454
_cell_measurement_wavelength 0.710730
_cell_volume 2595.0(3)
_computing_cell_refinement 'Bruker APEX2 (Bruker, 2014)'
_computing_data_collection 'Bruker APEX2 (Bruker, 2014)'
_computing_data_reduction 'Bruker APEX2 (Bruker, 2014)'
_computing_molecular_graphics
;
   'SXGRAPH (L. Farrugia, 1999), Mercury (CSD, 2020)'
;
_computing_publication_material 'CRYSCALC (T. Roisnel, local program, 2020)'
_computing_structure_refinement 'SHELXL-2018_3 (Sheldrick, 2018)'
_computing_structure_solution 'SHELXT 2018_2 (Sheldrick, 2018)'
_diffrn_ambient_temperature 150(2)
_diffrn_detector 'CCD plate'
_diffrn_detector_area_resol_mean 8.33
_diffrn_measured_fraction_theta_full 0.999
_diffrn_measured_fraction_theta_max 0.995
_diffrn_measurement_device_type 'APEXII Bruker-AXS'
_diffrn_measurement_method 'CCD rotation images, thin slices'
_diffrn_orient_matrix_UB_11 -0.0578022
_diffrn_orient_matrix_UB_12 0.0621155
_diffrn_orient_matrix_UB_13 0.0062767
_diffrn_orient_matrix_UB_21 0.0072081
_diffrn_orient_matrix_UB_22 -0.0212888
_diffrn_orient_matrix_UB_23 0.0631517
_diffrn_orient_matrix_UB_31 0.0554501
_diffrn_orient_matrix_UB_32 0.0465227
_diffrn_orient_matrix_UB_33 -0.0146904
_diffrn_radiation_monochromator graphite
_diffrn_radiation_probe x-ray
_diffrn_radiation_source 'fine-focus sealed tube'
_diffrn_radiation_type MoK\a
_diffrn_radiation_wavelength 0.71073
_diffrn_reflns_av_R_equivalents 0.0408
_diffrn_reflns_av_unetI/netI 0.0407
_diffrn_reflns_limit_h_max 13
_diffrn_reflns_limit_h_min -16
_diffrn_reflns_limit_k_max 15
_diffrn_reflns_limit_k_min -17
_diffrn_reflns_limit_l_max 21
_diffrn_reflns_limit_l_min -21
_diffrn_reflns_number 43791
_diffrn_reflns_theta_full 25.242
_diffrn_reflns_theta_max 27.556
_diffrn_reflns_theta_min 2.409
_exptl_absorpt_coefficient_mu 3.333
_exptl_absorpt_correction_T_max 0.648
_exptl_absorpt_correction_T_min 0.414
_exptl_absorpt_correction_type multi-scan
_exptl_absorpt_process_details
;
  [Sheldrick, G.M. (2014). SADABS Bruker AXS Inc., Madison, Wisconsin, USA]
;
_exptl_crystal_colour yellow
_exptl_crystal_density_diffrn 1.306
_exptl_crystal_description plate
_exptl_crystal_F_000 1052
_exptl_crystal_size_max 0.580
_exptl_crystal_size_mid 0.440
_exptl_crystal_size_min 0.130
_refine_diff_density_max 0.831
_refine_diff_density_min -1.026
_refine_diff_density_rms 0.085
_refine_ls_extinction_method none
_refine_ls_goodness_of_fit_ref 1.015
_refine_ls_hydrogen_treatment constr
_refine_ls_matrix_type full
_refine_ls_number_parameters 552
_refine_ls_number_reflns 11927
_refine_ls_number_restraints 0
_refine_ls_restrained_S_all 1.015
_refine_ls_R_factor_all 0.0292
_refine_ls_R_factor_gt 0.0233
_refine_ls_shift/su_max 0.014
_refine_ls_shift/su_mean 0.001
_refine_ls_structure_factor_coef Fsqd
_refine_ls_weighting_details 'w=1/[\s^2^(Fo^2^)+(0.0188P)^2^+0.9198P] where P=(Fo^2^+2Fc^2^)/3'
_refine_ls_weighting_scheme calc
_refine_ls_wR_factor_gt 0.0485
_refine_ls_wR_factor_ref 0.0507
_reflns_number_gt 10813
_reflns_number_total 11927
_reflns_threshold_expression >2sigma(I)
_cod_data_source_file d1dt01615f2.cif
_cod_data_source_block 4
_cod_depositor_comments 'Adding full bibliography for 7707569--7707575.cif.'
_cod_database_code 7707573

loop_
_space_group_symop_operation_xyz
'x, y, z'
'-x, -y, -z'

loop_
_atom_site_label
_atom_site_type_symbol
_atom_site_fract_x
_atom_site_fract_y
_atom_site_fract_z
_atom_site_U_iso_or_equiv
_atom_site_adp_type
_atom_site_occupancy
_atom_site_site_symmetry_order
_atom_site_calc_flag
_atom_site_refinement_flags_posn
_atom_site_refinement_flags_adp
_atom_site_refinement_flags_occupancy
_atom_site_disorder_assembly
_atom_site_disorder_group
Pb1 Pb 0.31956(2) 0.45052(2) 0.34420(2) 0.01352(3) Uani 1 1 d . . . . .
Si1 Si 0.09723(5) 0.47126(6) 0.27168(5) 0.02257(15) Uani 1 1 d . . . . .
Si2 Si 0.28673(6) 0.50012(6) 0.12550(4) 0.02385(15) Uani 1 1 d . . . . .
N1 N 0.23020(15) 0.48129(16) 0.23275(12) 0.0194(4) Uani 1 1 d . . . . .
C2 C 0.0510(2) 0.5089(2) 0.37463(18) 0.0311(6) Uani 1 1 d . . . . .
H2A H 0.084386 0.452726 0.422658 0.047 Uiso 1 1 calc R U . . .
H2B H -0.027420 0.516272 0.388254 0.047 Uiso 1 1 calc R U . . .
H2C H 0.071926 0.577449 0.366596 0.047 Uiso 1 1 calc R U . . .
C3 C 0.0739(2) 0.3308(2) 0.3011(2) 0.0417(8) Uani 1 1 d . . . . .
H3A H 0.098119 0.305190 0.250338 0.063 Uiso 1 1 calc R U . . .
H3B H -0.002987 0.329302 0.319725 0.063 Uiso 1 1 calc R U . . .
H3C H 0.114318 0.284024 0.348758 0.063 Uiso 1 1 calc R U . . .
C4 C 0.0010(2) 0.5570(3) 0.1928(2) 0.0416(8) Uani 1 1 d . . . . .
H4A H 0.027165 0.623974 0.158228 0.062 Uiso 1 1 calc R U . . .
H4B H -0.070046 0.573877 0.225014 0.062 Uiso 1 1 calc R U . . .
H4C H -0.004187 0.517985 0.153977 0.062 Uiso 1 1 calc R U . . .
C5 C 0.2116(3) 0.4516(3) 0.06498(19) 0.0444(8) Uani 1 1 d . . . . .
H5A H 0.203294 0.377051 0.097345 0.067 Uiso 1 1 calc R U . . .
H5B H 0.251727 0.455212 0.007081 0.067 Uiso 1 1 calc R U . . .
H5C H 0.140415 0.497216 0.058943 0.067 Uiso 1 1 calc R U . . .
C6 C 0.4281(2) 0.4262(2) 0.11116(17) 0.0346(7) Uani 1 1 d . . . . .
H6A H 0.477822 0.468043 0.116002 0.052 Uiso 1 1 calc R U . . .
H6B H 0.444721 0.416009 0.053619 0.052 Uiso 1 1 calc R U . . .
H6C H 0.435761 0.355912 0.156359 0.052 Uiso 1 1 calc R U . . .
C7 C 0.2891(3) 0.6455(2) 0.0656(2) 0.0488(9) Uani 1 1 d . . . . .
H7A H 0.215731 0.686703 0.068876 0.073 Uiso 1 1 calc R U . . .
H7B H 0.318946 0.654126 0.004434 0.073 Uiso 1 1 calc R U . . .
H7C H 0.333897 0.671845 0.091945 0.073 Uiso 1 1 calc R U . . .
N8 N 0.49321(14) 0.47527(14) 0.27446(12) 0.0141(4) Uani 1 1 d . . . . .
N11 N 0.30903(14) 0.65506(14) 0.32111(12) 0.0157(4) Uani 1 1 d . . . . .
C12 C 0.21968(17) 0.70636(18) 0.37054(16) 0.0178(5) Uani 1 1 d . . . . .
C13 C 0.13256(19) 0.77438(19) 0.32904(17) 0.0231(5) Uani 1 1 d . . . . .
C14 C 0.0511(2) 0.8249(2) 0.3800(2) 0.0335(7) Uani 1 1 d . . . . .
H14 H -0.008985 0.872097 0.354314 0.040 Uiso 1 1 calc R U . . .
C15 C 0.0564(2) 0.8077(2) 0.4662(2) 0.0409(8) Uani 1 1 d . . . . .
H15 H 0.000736 0.844009 0.498973 0.049 Uiso 1 1 calc R U . . .
C16 C 0.1413(2) 0.7386(2) 0.50537(19) 0.0354(7) Uani 1 1 d . . . . .
H16 H 0.143418 0.727177 0.565106 0.043 Uiso 1 1 calc R U . . .
C17 C 0.22447(19) 0.68491(19) 0.45881(16) 0.0226(5) Uani 1 1 d . . . . .
C18 C 0.1254(2) 0.7900(2) 0.23467(18) 0.0264(6) Uani 1 1 d . . . . .
H18 H 0.164541 0.722648 0.221485 0.032 Uiso 1 1 calc R U . . .
C19 C 0.1775(2) 0.8833(2) 0.17028(19) 0.0353(7) Uani 1 1 d . . . . .
H19A H 0.141382 0.950447 0.182344 0.053 Uiso 1 1 calc R U . . .
H19B H 0.170583 0.889348 0.110714 0.053 Uiso 1 1 calc R U . . .
H19C H 0.253750 0.869933 0.176531 0.053 Uiso 1 1 calc R U . . .
C20 C 0.0086(2) 0.8085(2) 0.2178(2) 0.0408(7) Uani 1 1 d . . . . .
H20A H -0.026757 0.750348 0.259403 0.061 Uiso 1 1 calc R U . . .
H20B H 0.008219 0.809284 0.158337 0.061 Uiso 1 1 calc R U . . .
H20C H -0.030048 0.877576 0.224968 0.061 Uiso 1 1 calc R U . . .
C21 C 0.3188(2) 0.6090(2) 0.50214(17) 0.0279(6) Uani 1 1 d . . . . .
H21 H 0.353040 0.560090 0.466461 0.033 Uiso 1 1 calc R U . . .
C22 C 0.2846(3) 0.5383(3) 0.5946(2) 0.0461(8) Uani 1 1 d . . . . .
H22A H 0.346999 0.485531 0.616828 0.069 Uiso 1 1 calc R U . . .
H22B H 0.228897 0.500689 0.593521 0.069 Uiso 1 1 calc R U . . .
H22C H 0.256200 0.583512 0.632504 0.069 Uiso 1 1 calc R U . . .
C23 C 0.4034(3) 0.6712(3) 0.5024(2) 0.0483(8) Uani 1 1 d . . . . .
H23A H 0.430298 0.709554 0.442270 0.072 Uiso 1 1 calc R U . . .
H23B H 0.463150 0.620776 0.530954 0.072 Uiso 1 1 calc R U . . .
H23C H 0.371101 0.723043 0.534066 0.072 Uiso 1 1 calc R U . . .
C24 C 0.38094(17) 0.71167(18) 0.27952(15) 0.0164(5) Uani 1 1 d . . . . .
H24 H 0.366226 0.783863 0.280413 0.020 Uiso 1 1 calc R U . . .
C25 C 0.48233(17) 0.67852(17) 0.23114(14) 0.0154(5) Uani 1 1 d . . . . .
C26 C 0.54155(17) 0.76040(18) 0.18462(15) 0.0165(5) Uani 1 1 d . . . . .
H26 H 0.509405 0.831711 0.184256 0.020 Uiso 1 1 calc R U . . .
C27 C 0.64494(17) 0.74452(17) 0.13854(14) 0.0145(4) Uani 1 1 d . . . . .
C28 C 0.69133(17) 0.63929(17) 0.14152(14) 0.0150(5) Uani 1 1 d . . . . .
H28 H 0.761808 0.624445 0.112113 0.018 Uiso 1 1 calc R U . . .
C29 C 0.63532(17) 0.55538(17) 0.18728(14) 0.0138(4) Uani 1 1 d . . . . .
C30 C 0.52956(17) 0.57200(17) 0.23155(14) 0.0142(4) Uani 1 1 d . . . . .
C31 C 0.70204(18) 0.84041(18) 0.08954(15) 0.0174(5) Uani 1 1 d . . . . .
C32 C 0.81018(19) 0.8078(2) 0.03821(17) 0.0261(6) Uani 1 1 d . . . . .
H32A H 0.857853 0.755286 0.078494 0.039 Uiso 1 1 calc R U . . .
H32B H 0.843068 0.871535 0.006675 0.039 Uiso 1 1 calc R U . . .
H32C H 0.798885 0.775605 -0.003443 0.039 Uiso 1 1 calc R U . . .
C33 C 0.6305(2) 0.9263(2) 0.02655(18) 0.0355(7) Uani 1 1 d . . . . .
H33A H 0.667933 0.986701 -0.006125 0.053 Uiso 1 1 calc R U . . .
H33B H 0.563305 0.952000 0.059475 0.053 Uiso 1 1 calc R U . . .
H33C H 0.614298 0.895434 -0.014074 0.053 Uiso 1 1 calc R U . . .
C34 C 0.7233(2) 0.8881(2) 0.15520(19) 0.0374(7) Uani 1 1 d . . . . .
H34A H 0.766770 0.832415 0.197196 0.056 Uiso 1 1 calc R U . . .
H34B H 0.654735 0.914405 0.186090 0.056 Uiso 1 1 calc R U . . .
H34C H 0.762123 0.947863 0.124259 0.056 Uiso 1 1 calc R U . . .
N41 N 0.40863(14) 0.24928(14) 0.35233(12) 0.0152(4) Uani 1 1 d . . . . .
C42 C 0.34591(17) 0.16534(17) 0.39890(16) 0.0172(5) Uani 1 1 d . . . . .
C43 C 0.31890(19) 0.14007(18) 0.48923(16) 0.0218(5) Uani 1 1 d . . . . .
C44 C 0.2607(2) 0.0569(2) 0.53220(19) 0.0326(6) Uani 1 1 d . . . . .
H44 H 0.241368 0.038383 0.593586 0.039 Uiso 1 1 calc R U . . .
C45 C 0.2308(2) 0.0011(2) 0.4877(2) 0.0380(7) Uani 1 1 d . . . . .
H45 H 0.192744 -0.056417 0.518401 0.046 Uiso 1 1 calc R U . . .
C46 C 0.2561(2) 0.0289(2) 0.3986(2) 0.0346(7) Uani 1 1 d . . . . .
H46 H 0.234249 -0.009604 0.368427 0.042 Uiso 1 1 calc R U . . .
C47 C 0.31295(19) 0.11202(19) 0.35117(18) 0.0239(5) Uani 1 1 d . . . . .
C48 C 0.3515(2) 0.1972(2) 0.54186(16) 0.0259(6) Uani 1 1 d . . . . .
H48 H 0.389906 0.255198 0.500188 0.031 Uiso 1 1 calc R U . . .
C49 C 0.4297(3) 0.1197(2) 0.6039(2) 0.0405(7) Uani 1 1 d . . . . .
H49A H 0.394455 0.061176 0.644910 0.061 Uiso 1 1 calc R U . . .
H49B H 0.451101 0.158673 0.636210 0.061 Uiso 1 1 calc R U . . .
H49C H 0.493595 0.089795 0.570201 0.061 Uiso 1 1 calc R U . . .
C50 C 0.2534(3) 0.2508(2) 0.5920(2) 0.0431(8) Uani 1 1 d . . . . .
H50A H 0.204595 0.299865 0.551189 0.065 Uiso 1 1 calc R U . . .
H50B H 0.277276 0.291311 0.621665 0.065 Uiso 1 1 calc R U . . .
H50C H 0.215877 0.195368 0.635164 0.065 Uiso 1 1 calc R U . . .
C51 C 0.3366(2) 0.1455(2) 0.25247(18) 0.0275(6) Uani 1 1 d . . . . .
H51 H 0.333796 0.225104 0.230656 0.033 Uiso 1 1 calc R U . . .
C52 C 0.2537(2) 0.1209(3) 0.2112(2) 0.0456(8) Uani 1 1 d . . . . .
H52A H 0.265639 0.043365 0.220559 0.068 Uiso 1 1 calc R U . . .
H52B H 0.261331 0.159488 0.148578 0.068 Uiso 1 1 calc R U . . .
H52C H 0.181096 0.144228 0.238172 0.068 Uiso 1 1 calc R U . . .
C53 C 0.4476(2) 0.0927(2) 0.21880(19) 0.0380(7) Uani 1 1 d . . . . .
H53A H 0.502991 0.111564 0.240474 0.057 Uiso 1 1 calc R U . . .
H53B H 0.458449 0.118167 0.154971 0.057 Uiso 1 1 calc R U . . .
H53C H 0.452726 0.014327 0.239370 0.057 Uiso 1 1 calc R U . . .
C54 C 0.50939(18) 0.21723(17) 0.33993(15) 0.0163(5) Uani 1 1 d . . . . .
H54 H 0.534849 0.142899 0.366494 0.020 Uiso 1 1 calc R U . . .
C55 C 0.59026(17) 0.28224(17) 0.28928(15) 0.0156(5) Uani 1 1 d . . . . .
C56 C 0.68982(18) 0.22279(18) 0.26517(15) 0.0184(5) Uani 1 1 d . . . . .
H56 H 0.698885 0.146552 0.287606 0.022 Uiso 1 1 calc R U . . .
C57 C 0.77672(17) 0.26758(17) 0.21051(15) 0.0164(5) Uani 1 1 d . . . . .
C58 C 0.76357(17) 0.37918(18) 0.18087(15) 0.0165(5) Uani 1 1 d . . . . .
H58 H 0.820511 0.413268 0.144106 0.020 Uiso 1 1 calc R U . . .
C59 C 0.66693(17) 0.44127(17) 0.20498(14) 0.0142(4) Uani 1 1 d . . . . .
C60 C 0.57842(17) 0.39582(17) 0.25877(14) 0.0134(4) Uani 1 1 d . . . . .
C61 C 0.87986(18) 0.19384(18) 0.18608(16) 0.0215(5) Uani 1 1 d . . . . .
C62 C 0.93051(19) 0.1242(2) 0.26834(18) 0.0276(6) Uani 1 1 d . . . . .
H62A H 0.997431 0.078566 0.252365 0.041 Uiso 1 1 calc R U . . .
H62B H 0.880381 0.078737 0.308302 0.041 Uiso 1 1 calc R U . . .
H62C H 0.946094 0.170706 0.296936 0.041 Uiso 1 1 calc R U . . .
C63 C 0.8518(2) 0.1204(2) 0.1436(2) 0.0359(7) Uani 1 1 d . . . . .
H63A H 0.814807 0.164497 0.093292 0.054 Uiso 1 1 calc R U . . .
H63B H 0.804804 0.073280 0.185982 0.054 Uiso 1 1 calc R U . . .
H63C H 0.918014 0.076413 0.124283 0.054 Uiso 1 1 calc R U . . .
C64 C 0.9617(2) 0.2582(2) 0.12168(18) 0.0317(6) Uani 1 1 d . . . . .
H64A H 0.930327 0.302074 0.068492 0.048 Uiso 1 1 calc R U . . .
H64B H 1.026210 0.208672 0.107297 0.048 Uiso 1 1 calc R U . . .
H64C H 0.981051 0.305181 0.147911 0.048 Uiso 1 1 calc R U . . .

loop_
_atom_site_aniso_label
_atom_site_aniso_U_11
_atom_site_aniso_U_22
_atom_site_aniso_U_33
_atom_site_aniso_U_23
_atom_site_aniso_U_13
_atom_site_aniso_U_12
Pb1 0.01212(4) 0.01472(5) 0.01280(5) -0.00359(3) -0.00038(3) -0.00293(3)
Si1 0.0165(3) 0.0248(4) 0.0283(4) -0.0095(3) -0.0049(3) -0.0040(3)
Si2 0.0285(4) 0.0270(4) 0.0151(3) -0.0037(3) -0.0049(3) -0.0060(3)
N1 0.0171(10) 0.0255(11) 0.0155(10) -0.0058(8) -0.0022(8) -0.0048(8)
C2 0.0185(13) 0.0396(16) 0.0360(16) -0.0157(13) 0.0017(12) -0.0055(11)
C3 0.0346(16) 0.0366(17) 0.057(2) -0.0201(15) 0.0089(15) -0.0178(13)
C4 0.0286(15) 0.053(2) 0.0467(19) -0.0198(16) -0.0192(14) 0.0049(14)
C5 0.0474(19) 0.067(2) 0.0282(16) -0.0211(16) -0.0110(14) -0.0137(16)
C6 0.0335(15) 0.0488(18) 0.0185(14) -0.0105(13) 0.0026(12) -0.0069(13)
C7 0.070(2) 0.0340(17) 0.0292(17) 0.0009(14) 0.0041(16) -0.0107(16)
N8 0.0110(9) 0.0110(9) 0.0191(10) -0.0044(8) -0.0002(8) -0.0017(7)
N11 0.0126(9) 0.0157(10) 0.0186(10) -0.0072(8) -0.0011(8) -0.0004(7)
C12 0.0135(11) 0.0133(11) 0.0273(13) -0.0104(10) 0.0044(10) -0.0043(9)
C13 0.0174(12) 0.0149(12) 0.0358(15) -0.0085(11) 0.0004(11) -0.0033(9)
C14 0.0213(13) 0.0225(14) 0.0509(19) -0.0129(13) 0.0034(13) 0.0017(11)
C15 0.0321(16) 0.0367(17) 0.051(2) -0.0249(15) 0.0165(14) -0.0029(13)
C16 0.0373(16) 0.0401(17) 0.0320(16) -0.0213(14) 0.0104(13) -0.0110(13)
C17 0.0208(12) 0.0234(13) 0.0260(14) -0.0132(11) 0.0050(10) -0.0077(10)
C18 0.0215(13) 0.0182(13) 0.0378(16) -0.0078(11) -0.0086(11) 0.0023(10)
C19 0.0355(16) 0.0289(15) 0.0366(17) -0.0019(13) -0.0081(13) -0.0064(12)
C20 0.0306(15) 0.0329(16) 0.057(2) -0.0064(15) -0.0202(15) -0.0020(12)
C21 0.0289(14) 0.0365(15) 0.0251(14) -0.0166(12) -0.0059(11) -0.0062(12)
C22 0.0493(19) 0.052(2) 0.0377(18) -0.0040(15) -0.0148(15) -0.0185(16)
C23 0.0443(19) 0.064(2) 0.0417(19) -0.0096(17) -0.0118(15) -0.0252(17)
C24 0.0161(11) 0.0122(11) 0.0206(12) -0.0058(9) -0.0021(9) -0.0014(9)
C25 0.0142(11) 0.0159(11) 0.0159(11) -0.0071(9) -0.0008(9) -0.0003(9)
C26 0.0153(11) 0.0128(11) 0.0203(12) -0.0058(9) -0.0007(9) -0.0012(9)
C27 0.0155(11) 0.0151(11) 0.0136(11) -0.0044(9) -0.0034(9) -0.0029(9)
C28 0.0136(11) 0.0169(11) 0.0133(11) -0.0041(9) -0.0015(9) -0.0019(9)
C29 0.0124(10) 0.0128(11) 0.0165(11) -0.0060(9) -0.0009(9) -0.0015(8)
C30 0.0127(10) 0.0145(11) 0.0158(11) -0.0050(9) -0.0024(9) -0.0023(8)
C31 0.0180(11) 0.0141(11) 0.0175(12) -0.0035(9) 0.0016(9) -0.0038(9)
C32 0.0217(13) 0.0217(13) 0.0302(15) -0.0048(11) 0.0050(11) -0.0078(10)
C33 0.0301(15) 0.0258(15) 0.0334(16) 0.0072(12) 0.0012(12) -0.0029(12)
C34 0.0413(17) 0.0407(17) 0.0401(18) -0.0221(14) 0.0090(14) -0.0243(14)
N41 0.0164(9) 0.0137(9) 0.0154(10) -0.0027(8) -0.0031(8) -0.0045(7)
C42 0.0119(11) 0.0119(11) 0.0245(13) -0.0030(9) 0.0002(9) -0.0023(8)
C43 0.0205(12) 0.0153(12) 0.0249(13) -0.0016(10) -0.0002(10) -0.0043(9)
C44 0.0311(15) 0.0281(15) 0.0318(16) -0.0021(12) 0.0075(12) -0.0140(12)
C45 0.0343(16) 0.0270(15) 0.051(2) -0.0072(14) 0.0071(14) -0.0207(13)
C46 0.0313(15) 0.0282(15) 0.053(2) -0.0178(14) -0.0056(14) -0.0143(12)
C47 0.0179(12) 0.0190(12) 0.0364(15) -0.0103(11) -0.0065(11) -0.0012(10)
C48 0.0351(15) 0.0207(13) 0.0185(13) -0.0014(10) 0.0002(11) -0.0094(11)
C49 0.0506(19) 0.0346(17) 0.0347(17) 0.0003(13) -0.0165(15) -0.0122(14)
C50 0.054(2) 0.0406(18) 0.0317(17) -0.0159(14) 0.0061(15) -0.0056(15)
C51 0.0298(14) 0.0249(14) 0.0330(15) -0.0128(12) -0.0106(12) -0.0035(11)
C52 0.0424(18) 0.052(2) 0.058(2) -0.0325(17) -0.0204(16) -0.0025(15)
C53 0.0370(16) 0.0488(19) 0.0329(16) -0.0222(14) -0.0070(13) -0.0005(14)
C54 0.0202(12) 0.0106(11) 0.0171(12) -0.0023(9) -0.0029(9) -0.0039(9)
C55 0.0133(11) 0.0144(11) 0.0175(12) -0.0030(9) -0.0017(9) -0.0031(9)
C56 0.0194(12) 0.0102(11) 0.0233(13) -0.0031(9) -0.0036(10) -0.0009(9)
C57 0.0134(11) 0.0148(11) 0.0201(12) -0.0061(9) -0.0021(9) -0.0001(9)
C58 0.0136(11) 0.0184(12) 0.0177(12) -0.0066(9) 0.0004(9) -0.0039(9)
C59 0.0143(11) 0.0131(11) 0.0144(11) -0.0044(9) -0.0025(9) -0.0005(8)
C60 0.0124(10) 0.0156(11) 0.0125(11) -0.0042(9) -0.0019(9) -0.0033(8)
C61 0.0180(12) 0.0156(12) 0.0286(14) -0.0092(10) 0.0034(10) -0.0011(9)
C62 0.0160(12) 0.0209(13) 0.0388(16) -0.0056(12) -0.0004(11) 0.0011(10)
C63 0.0311(15) 0.0317(16) 0.0494(19) -0.0256(14) -0.0020(14) 0.0022(12)
C64 0.0222(13) 0.0244(14) 0.0370(16) -0.0086(12) 0.0123(12) 0.0015(11)

loop_
_atom_type_symbol
_atom_type_description
_atom_type_scat_dispersion_real
_atom_type_scat_dispersion_imag
_atom_type_scat_source
C C 0.0033 0.0016 'International Tables Vol C Tables 4.2.6.8 and 6.1.1.4'
H H 0.0000 0.0000 'International Tables Vol C Tables 4.2.6.8 and 6.1.1.4'
N N 0.0061 0.0033 'International Tables Vol C Tables 4.2.6.8 and 6.1.1.4'
Pb Pb -3.3944 10.1111 'International Tables Vol C Tables 4.2.6.8 and 6.1.1.4'
Si Si 0.0817 0.0704 'International Tables Vol C Tables 4.2.6.8 and 6.1.1.4'

loop_
_geom_angle_atom_site_label_1
_geom_angle_atom_site_label_2
_geom_angle_atom_site_label_3
_geom_angle
_geom_angle_site_symmetry_1
_geom_angle_site_symmetry_3
_geom_angle_publ_flag
N1 Pb1 N8 102.79(7) . . ?
N1 Pb1 N11 94.23(6) . . ?
N8 Pb1 N11 78.56(6) . . ?
N1 Pb1 N41 95.51(6) . . ?
N8 Pb1 N41 80.18(6) . . ?
N11 Pb1 N41 158.10(6) . . ?
N1 Pb1 Si1 29.97(5) . . ?
N8 Pb1 Si1 132.73(5) . . ?
N11 Pb1 Si1 97.99(4) . . ?
N41 Pb1 Si1 100.24(4) . . ?
N1 Si1 C3 112.07(12) . . ?
N1 Si1 C4 114.21(13) . . ?
C3 Si1 C4 105.99(15) . . ?
N1 Si1 C2 111.92(11) . . ?
C3 Si1 C2 105.13(14) . . ?
C4 Si1 C2 106.90(13) . . ?
N1 Si1 Pb1 40.48(7) . . ?
C3 Si1 Pb1 105.67(10) . . ?
C4 Si1 Pb1 146.04(11) . . ?
C2 Si1 Pb1 76.04(8) . . ?
N1 Si2 C7 111.20(12) . . ?
N1 Si2 C6 114.13(11) . . ?
C7 Si2 C6 106.85(15) . . ?
N1 Si2 C5 112.57(12) . . ?
C7 Si2 C5 107.15(15) . . ?
C6 Si2 C5 104.41(14) . . ?
Si2 N1 Si1 124.52(12) . . ?
Si2 N1 Pb1 125.69(10) . . ?
Si1 N1 Pb1 109.55(9) . . ?
Si1 C2 H2A 109.5 . . ?
Si1 C2 H2B 109.5 . . ?
H2A C2 H2B 109.5 . . ?
Si1 C2 H2C 109.5 . . ?
H2A C2 H2C 109.5 . . ?
H2B C2 H2C 109.5 . . ?
Si1 C3 H3A 109.5 . . ?
Si1 C3 H3B 109.5 . . ?
H3A C3 H3B 109.5 . . ?
Si1 C3 H3C 109.5 . . ?
H3A C3 H3C 109.5 . . ?
H3B C3 H3C 109.5 . . ?
Si1 C4 H4A 109.5 . . ?
Si1 C4 H4B 109.5 . . ?
H4A C4 H4B 109.5 . . ?
Si1 C4 H4C 109.5 . . ?
H4A C4 H4C 109.5 . . ?
H4B C4 H4C 109.5 . . ?
Si2 C5 H5A 109.5 . . ?
Si2 C5 H5B 109.5 . . ?
H5A C5 H5B 109.5 . . ?
Si2 C5 H5C 109.5 . . ?
H5A C5 H5C 109.5 . . ?
H5B C5 H5C 109.5 . . ?
Si2 C6 H6A 109.5 . . ?
Si2 C6 H6B 109.5 . . ?
H6A C6 H6B 109.5 . . ?
Si2 C6 H6C 109.5 . . ?
H6A C6 H6C 109.5 . . ?
H6B C6 H6C 109.5 . . ?
Si2 C7 H7A 109.5 . . ?
Si2 C7 H7B 109.5 . . ?
H7A C7 H7B 109.5 . . ?
Si2 C7 H7C 109.5 . . ?
H7A C7 H7C 109.5 . . ?
H7B C7 H7C 109.5 . . ?
C30 N8 C60 105.38(17) . . ?
C30 N8 Pb1 127.69(13) . . ?
C60 N8 Pb1 126.57(13) . . ?
C24 N11 C12 115.35(18) . . ?
C24 N11 Pb1 126.94(15) . . ?
C12 N11 Pb1 117.08(13) . . ?
C17 C12 C13 122.8(2) . . ?
C17 C12 N11 117.6(2) . . ?
C13 C12 N11 119.6(2) . . ?
C14 C13 C12 116.5(2) . . ?
C14 C13 C18 121.7(2) . . ?
C12 C13 C18 121.8(2) . . ?
C15 C14 C13 121.5(3) . . ?
C15 C14 H14 119.3 . . ?
C13 C14 H14 119.3 . . ?
C16 C15 C14 120.5(3) . . ?
C16 C15 H15 119.7 . . ?
C14 C15 H15 119.7 . . ?
C15 C16 C17 121.0(3) . . ?
C15 C16 H16 119.5 . . ?
C17 C16 H16 119.5 . . ?
C12 C17 C16 117.6(2) . . ?
C12 C17 C21 121.5(2) . . ?
C16 C17 C21 120.9(2) . . ?
C13 C18 C19 113.1(2) . . ?
C13 C18 C20 112.3(2) . . ?
C19 C18 C20 108.2(2) . . ?
C13 C18 H18 107.7 . . ?
C19 C18 H18 107.7 . . ?
C20 C18 H18 107.7 . . ?
C18 C19 H19A 109.5 . . ?
C18 C19 H19B 109.5 . . ?
H19A C19 H19B 109.5 . . ?
C18 C19 H19C 109.5 . . ?
H19A C19 H19C 109.5 . . ?
H19B C19 H19C 109.5 . . ?
C18 C20 H20A 109.5 . . ?
C18 C20 H20B 109.5 . . ?
H20A C20 H20B 109.5 . . ?
C18 C20 H20C 109.5 . . ?
H20A C20 H20C 109.5 . . ?
H20B C20 H20C 109.5 . . ?
C17 C21 C23 110.9(2) . . ?
C17 C21 C22 112.9(2) . . ?
C23 C21 C22 110.5(2) . . ?
C17 C21 H21 107.4 . . ?
C23 C21 H21 107.4 . . ?
C22 C21 H21 107.4 . . ?
C21 C22 H22A 109.5 . . ?
C21 C22 H22B 109.5 . . ?
H22A C22 H22B 109.5 . . ?
C21 C22 H22C 109.5 . . ?
H22A C22 H22C 109.5 . . ?
H22B C22 H22C 109.5 . . ?
C21 C23 H23A 109.5 . . ?
C21 C23 H23B 109.5 . . ?
H23A C23 H23B 109.5 . . ?
C21 C23 H23C 109.5 . . ?
H23A C23 H23C 109.5 . . ?
H23B C23 H23C 109.5 . . ?
N11 C24 C25 127.4(2) . . ?
N11 C24 H24 116.3 . . ?
C25 C24 H24 116.3 . . ?
C26 C25 C30 118.0(2) . . ?
C26 C25 C24 115.26(19) . . ?
C30 C25 C24 126.6(2) . . ?
C25 C26 C27 124.6(2) . . ?
C25 C26 H26 117.7 . . ?
C27 C26 H26 117.7 . . ?
C28 C27 C26 116.7(2) . . ?
C28 C27 C31 123.2(2) . . ?
C26 C27 C31 120.06(19) . . ?
C27 C28 C29 120.5(2) . . ?
C27 C28 H28 119.7 . . ?
C29 C28 H28 119.7 . . ?
C28 C29 C30 122.66(19) . . ?
C28 C29 C59 131.3(2) . . ?
C30 C29 C59 105.91(19) . . ?
N8 C30 C29 111.41(18) . . ?
N8 C30 C25 131.0(2) . . ?
C29 C30 C25 117.43(19) . . ?
C33 C31 C32 108.9(2) . . ?
C33 C31 C27 109.46(19) . . ?
C32 C31 C27 112.06(18) . . ?
C33 C31 C34 109.2(2) . . ?
C32 C31 C34 107.9(2) . . ?
C27 C31 C34 109.3(2) . . ?
C31 C32 H32A 109.5 . . ?
C31 C32 H32B 109.5 . . ?
H32A C32 H32B 109.5 . . ?
C31 C32 H32C 109.5 . . ?
H32A C32 H32C 109.5 . . ?
H32B C32 H32C 109.5 . . ?
C31 C33 H33A 109.5 . . ?
C31 C33 H33B 109.5 . . ?
H33A C33 H33B 109.5 . . ?
C31 C33 H33C 109.5 . . ?
H33A C33 H33C 109.5 . . ?
H33B C33 H33C 109.5 . . ?
C31 C34 H34A 109.5 . . ?
C31 C34 H34B 109.5 . . ?
H34A C34 H34B 109.5 . . ?
C31 C34 H34C 109.5 . . ?
H34A C34 H34C 109.5 . . ?
H34B C34 H34C 109.5 . . ?
C54 N41 C42 115.24(19) . . ?
C54 N41 Pb1 123.34(15) . . ?
C42 N41 Pb1 118.51(13) . . ?
C43 C42 C47 121.9(2) . . ?
C43 C42 N41 119.4(2) . . ?
C47 C42 N41 118.7(2) . . ?
C42 C43 C44 117.8(2) . . ?
C42 C43 C48 123.0(2) . . ?
C44 C43 C48 119.2(2) . . ?
C45 C44 C43 121.6(3) . . ?
C45 C44 H44 119.2 . . ?
C43 C44 H44 119.2 . . ?
C46 C45 C44 119.7(2) . . ?
C46 C45 H45 120.1 . . ?
C44 C45 H45 120.1 . . ?
C45 C46 C47 121.9(3) . . ?
C45 C46 H46 119.1 . . ?
C47 C46 H46 119.1 . . ?
C46 C47 C42 117.1(2) . . ?
C46 C47 C51 121.7(2) . . ?
C42 C47 C51 121.2(2) . . ?
C43 C48 C50 111.8(2) . . ?
C43 C48 C49 110.8(2) . . ?
C50 C48 C49 110.8(2) . . ?
C43 C48 H48 107.7 . . ?
C50 C48 H48 107.7 . . ?
C49 C48 H48 107.7 . . ?
C48 C49 H49A 109.5 . . ?
C48 C49 H49B 109.5 . . ?
H49A C49 H49B 109.5 . . ?
C48 C49 H49C 109.5 . . ?
H49A C49 H49C 109.5 . . ?
H49B C49 H49C 109.5 . . ?
C48 C50 H50A 109.5 . . ?
C48 C50 H50B 109.5 . . ?
H50A C50 H50B 109.5 . . ?
C48 C50 H50C 109.5 . . ?
H50A C50 H50C 109.5 . . ?
H50B C50 H50C 109.5 . . ?
C47 C51 C53 113.4(2) . . ?
C47 C51 C52 112.7(2) . . ?
C53 C51 C52 107.5(2) . . ?
C47 C51 H51 107.7 . . ?
C53 C51 H51 107.7 . . ?
C52 C51 H51 107.7 . . ?
C51 C52 H52A 109.5 . . ?
C51 C52 H52B 109.5 . . ?
H52A C52 H52B 109.5 . . ?
C51 C52 H52C 109.5 . . ?
H52A C52 H52C 109.5 . . ?
H52B C52 H52C 109.5 . . ?
C51 C53 H53A 109.5 . . ?
C51 C53 H53B 109.5 . . ?
H53A C53 H53B 109.5 . . ?
C51 C53 H53C 109.5 . . ?
H53A C53 H53C 109.5 . . ?
H53B C53 H53C 109.5 . . ?
N41 C54 C55 126.9(2) . . ?
N41 C54 H54 116.5 . . ?
C55 C54 H54 116.5 . . ?
C56 C55 C60 117.5(2) . . ?
C56 C55 C54 114.44(19) . . ?
C60 C55 C54 128.0(2) . . ?
C57 C56 C55 124.9(2) . . ?
C57 C56 H56 117.6 . . ?
C55 C56 H56 117.6 . . ?
C58 C57 C56 116.8(2) . . ?
C58 C57 C61 123.3(2) . . ?
C56 C57 C61 119.89(19) . . ?
C57 C58 C59 120.1(2) . . ?
C57 C58 H58 119.9 . . ?
C59 C58 H58 119.9 . . ?
C58 C59 C60 122.9(2) . . ?
C58 C59 C29 131.0(2) . . ?
C60 C59 C29 106.05(18) . . ?
N8 C60 C55 131.02(19) . . ?
N8 C60 C59 111.23(18) . . ?
C55 C60 C59 117.72(19) . . ?
C64 C61 C57 111.68(19) . . ?
C64 C61 C62 109.0(2) . . ?
C57 C61 C62 109.6(2) . . ?
C64 C61 C63 108.3(2) . . ?
C57 C61 C63 109.11(19) . . ?
C62 C61 C63 109.1(2) . . ?
C61 C62 H62A 109.5 . . ?
C61 C62 H62B 109.5 . . ?
H62A C62 H62B 109.5 . . ?
C61 C62 H62C 109.5 . . ?
H62A C62 H62C 109.5 . . ?
H62B C62 H62C 109.5 . . ?
C61 C63 H63A 109.5 . . ?
C61 C63 H63B 109.5 . . ?
H63A C63 H63B 109.5 . . ?
C61 C63 H63C 109.5 . . ?
H63A C63 H63C 109.5 . . ?
H63B C63 H63C 109.5 . . ?
C61 C64 H64A 109.5 . . ?
C61 C64 H64B 109.5 . . ?
H64A C64 H64B 109.5 . . ?
C61 C64 H64C 109.5 . . ?
H64A C64 H64C 109.5 . . ?
H64B C64 H64C 109.5 . . ?

loop_
_geom_bond_atom_site_label_1
_geom_bond_atom_site_label_2
_geom_bond_distance
_geom_bond_site_symmetry_2
_geom_bond_publ_flag
Pb1 N1 2.2413(19) . ?
Pb1 N8 2.3427(17) . ?
Pb1 N11 2.6203(18) . ?
Pb1 N41 2.6494(18) . ?
Pb1 Si1 3.2535(7) . ?
Si1 N1 1.725(2) . ?
Si1 C3 1.865(3) . ?
Si1 C4 1.878(3) . ?
Si1 C2 1.881(3) . ?
Si2 N1 1.725(2) . ?
Si2 C7 1.867(3) . ?
Si2 C6 1.872(3) . ?
Si2 C5 1.878(3) . ?
C2 H2A 0.9800 . ?
C2 H2B 0.9800 . ?
C2 H2C 0.9800 . ?
C3 H3A 0.9800 . ?
C3 H3B 0.9800 . ?
C3 H3C 0.9800 . ?
C4 H4A 0.9800 . ?
C4 H4B 0.9800 . ?
C4 H4C 0.9800 . ?
C5 H5A 0.9800 . ?
C5 H5B 0.9800 . ?
C5 H5C 0.9800 . ?
C6 H6A 0.9800 . ?
C6 H6B 0.9800 . ?
C6 H6C 0.9800 . ?
C7 H7A 0.9800 . ?
C7 H7B 0.9800 . ?
C7 H7C 0.9800 . ?
N8 C30 1.390(3) . ?
N8 C60 1.393(3) . ?
N11 C24 1.275(3) . ?
N11 C12 1.448(3) . ?
C12 C17 1.397(3) . ?
C12 C13 1.405(3) . ?
C13 C14 1.403(3) . ?
C13 C18 1.519(4) . ?
C14 C15 1.376(4) . ?
C14 H14 0.9500 . ?
C15 C16 1.372(4) . ?
C15 H15 0.9500 . ?
C16 C17 1.394(3) . ?
C16 H16 0.9500 . ?
C17 C21 1.519(4) . ?
C18 C19 1.530(4) . ?
C18 C20 1.538(3) . ?
C18 H18 1.0000 . ?
C19 H19A 0.9800 . ?
C19 H19B 0.9800 . ?
C19 H19C 0.9800 . ?
C20 H20A 0.9800 . ?
C20 H20B 0.9800 . ?
C20 H20C 0.9800 . ?
C21 C23 1.528(4) . ?
C21 C22 1.531(4) . ?
C21 H21 1.0000 . ?
C22 H22A 0.9800 . ?
C22 H22B 0.9800 . ?
C22 H22C 0.9800 . ?
C23 H23A 0.9800 . ?
C23 H23B 0.9800 . ?
C23 H23C 0.9800 . ?
C24 C25 1.446(3) . ?
C24 H24 0.9500 . ?
C25 C26 1.400(3) . ?
C25 C30 1.418(3) . ?
C26 C27 1.402(3) . ?
C26 H26 0.9500 . ?
C27 C28 1.390(3) . ?
C27 C31 1.532(3) . ?
C28 C29 1.393(3) . ?
C28 H28 0.9500 . ?
C29 C30 1.416(3) . ?
C29 C59 1.433(3) . ?
C31 C33 1.528(3) . ?
C31 C32 1.530(3) . ?
C31 C34 1.534(3) . ?
C32 H32A 0.9800 . ?
C32 H32B 0.9800 . ?
C32 H32C 0.9800 . ?
C33 H33A 0.9800 . ?
C33 H33B 0.9800 . ?
C33 H33C 0.9800 . ?
C34 H34A 0.9800 . ?
C34 H34B 0.9800 . ?
C34 H34C 0.9800 . ?
N41 C54 1.268(3) . ?
N41 C42 1.449(3) . ?
C42 C43 1.398(3) . ?
C42 C47 1.412(3) . ?
C43 C44 1.397(3) . ?
C43 C48 1.514(3) . ?
C44 C45 1.376(4) . ?
C44 H44 0.9500 . ?
C45 C46 1.375(4) . ?
C45 H45 0.9500 . ?
C46 C47 1.397(4) . ?
C46 H46 0.9500 . ?
C47 C51 1.518(4) . ?
C48 C50 1.535(4) . ?
C48 C49 1.533(4) . ?
C48 H48 1.0000 . ?
C49 H49A 0.9800 . ?
C49 H49B 0.9800 . ?
C49 H49C 0.9800 . ?
C50 H50A 0.9800 . ?
C50 H50B 0.9800 . ?
C50 H50C 0.9800 . ?
C51 C53 1.528(4) . ?
C51 C52 1.532(4) . ?
C51 H51 1.0000 . ?
C52 H52A 0.9800 . ?
C52 H52B 0.9800 . ?
C52 H52C 0.9800 . ?
C53 H53A 0.9800 . ?
C53 H53B 0.9800 . ?
C53 H53C 0.9800 . ?
C54 C55 1.457(3) . ?
C54 H54 0.9500 . ?
C55 C56 1.405(3) . ?
C55 C60 1.416(3) . ?
C56 C57 1.401(3) . ?
C56 H56 0.9500 . ?
C57 C58 1.390(3) . ?
C57 C61 1.534(3) . ?
C58 C59 1.395(3) . ?
C58 H58 0.9500 . ?
C59 C60 1.416(3) . ?
C61 C64 1.526(3) . ?
C61 C62 1.533(3) . ?
C61 C63 1.536(3) . ?
C62 H62A 0.9800 . ?
C62 H62B 0.9800 . ?
C62 H62C 0.9800 . ?
C63 H63A 0.9800 . ?
C63 H63B 0.9800 . ?
C63 H63C 0.9800 . ?
C64 H64A 0.9800 . ?
C64 H64B 0.9800 . ?
C64 H64C 0.9800 . ?

loop_
_geom_torsion_atom_site_label_1
_geom_torsion_atom_site_label_2
_geom_torsion_atom_site_label_3
_geom_torsion_atom_site_label_4
_geom_torsion
_geom_torsion_site_symmetry_1
_geom_torsion_site_symmetry_2
_geom_torsion_site_symmetry_3
_geom_torsion_site_symmetry_4
_geom_torsion_publ_flag
C7 Si2 N1 Si1 95.86(18) . . . . ?
C6 Si2 N1 Si1 -143.18(15) . . . . ?
C5 Si2 N1 Si1 -24.39(19) . . . . ?
C7 Si2 N1 Pb1 -90.35(17) . . . . ?
C6 Si2 N1 Pb1 30.62(18) . . . . ?
C5 Si2 N1 Pb1 149.40(14) . . . . ?
C3 Si1 N1 Si2 86.14(18) . . . . ?
C4 Si1 N1 Si2 -34.41(19) . . . . ?
C2 Si1 N1 Si2 -156.04(14) . . . . ?
Pb1 Si1 N1 Si2 174.7(2) . . . . ?
C3 Si1 N1 Pb1 -88.52(14) . . . . ?
C4 Si1 N1 Pb1 150.94(12) . . . . ?
C2 Si1 N1 Pb1 29.31(14) . . . . ?
C24 N11 C12 C17 -95.6(3) . . . . ?
Pb1 N11 C12 C17 76.0(2) . . . . ?
C24 N11 C12 C13 84.7(3) . . . . ?
Pb1 N11 C12 C13 -103.8(2) . . . . ?
C17 C12 C13 C14 2.9(3) . . . . ?
N11 C12 C13 C14 -177.3(2) . . . . ?
C17 C12 C13 C18 -175.4(2) . . . . ?
N11 C12 C13 C18 4.3(3) . . . . ?
C12 C13 C14 C15 -0.5(4) . . . . ?
C18 C13 C14 C15 177.8(2) . . . . ?
C13 C14 C15 C16 -1.1(4) . . . . ?
C14 C15 C16 C17 0.5(4) . . . . ?
C13 C12 C17 C16 -3.6(3) . . . . ?
N11 C12 C17 C16 176.7(2) . . . . ?
C13 C12 C17 C21 178.7(2) . . . . ?
N11 C12 C17 C21 -1.1(3) . . . . ?
C15 C16 C17 C12 1.8(4) . . . . ?
C15 C16 C17 C21 179.6(3) . . . . ?
C14 C13 C18 C19 91.5(3) . . . . ?
C12 C13 C18 C19 -90.2(3) . . . . ?
C14 C13 C18 C20 -31.3(3) . . . . ?
C12 C13 C18 C20 147.0(2) . . . . ?
C12 C17 C21 C23 94.2(3) . . . . ?
C16 C17 C21 C23 -83.5(3) . . . . ?
C12 C17 C21 C22 -141.1(2) . . . . ?
C16 C17 C21 C22 41.1(3) . . . . ?
C12 N11 C24 C25 174.4(2) . . . . ?
Pb1 N11 C24 C25 3.9(3) . . . . ?
N11 C24 C25 C26 174.1(2) . . . . ?
N11 C24 C25 C30 -10.7(4) . . . . ?
C30 C25 C26 C27 -0.3(3) . . . . ?
C24 C25 C26 C27 175.3(2) . . . . ?
C25 C26 C27 C28 -1.4(3) . . . . ?
C25 C26 C27 C31 179.7(2) . . . . ?
C26 C27 C28 C29 1.1(3) . . . . ?
C31 C27 C28 C29 179.9(2) . . . . ?
C27 C28 C29 C30 0.9(3) . . . . ?
C27 C28 C29 C59 -175.3(2) . . . . ?
C60 N8 C30 C29 1.4(2) . . . . ?
Pb1 N8 C30 C29 -171.91(14) . . . . ?
C60 N8 C30 C25 -173.2(2) . . . . ?
Pb1 N8 C30 C25 13.5(3) . . . . ?
C28 C29 C30 N8 -177.9(2) . . . . ?
C59 C29 C30 N8 -0.9(2) . . . . ?
C28 C29 C30 C25 -2.6(3) . . . . ?
C59 C29 C30 C25 174.47(19) . . . . ?
C26 C25 C30 N8 176.5(2) . . . . ?
C24 C25 C30 N8 1.4(4) . . . . ?
C26 C25 C30 C29 2.2(3) . . . . ?
C24 C25 C30 C29 -172.9(2) . . . . ?
C28 C27 C31 C33 126.3(2) . . . . ?
C26 C27 C31 C33 -54.9(3) . . . . ?
C28 C27 C31 C32 5.3(3) . . . . ?
C26 C27 C31 C32 -175.9(2) . . . . ?
C28 C27 C31 C34 -114.2(2) . . . . ?
C26 C27 C31 C34 64.6(3) . . . . ?
C54 N41 C42 C43 93.8(3) . . . . ?
Pb1 N41 C42 C43 -67.5(2) . . . . ?
C54 N41 C42 C47 -86.8(3) . . . . ?
Pb1 N41 C42 C47 111.87(19) . . . . ?
C47 C42 C43 C44 2.2(3) . . . . ?
N41 C42 C43 C44 -178.4(2) . . . . ?
C47 C42 C43 C48 -178.9(2) . . . . ?
N41 C42 C43 C48 0.5(3) . . . . ?
C42 C43 C44 C45 0.1(4) . . . . ?
C48 C43 C44 C45 -178.8(3) . . . . ?
C43 C44 C45 C46 -1.6(4) . . . . ?
C44 C45 C46 C47 0.8(4) . . . . ?
C45 C46 C47 C42 1.4(4) . . . . ?
C45 C46 C47 C51 -177.4(3) . . . . ?
C43 C42 C47 C46 -2.9(3) . . . . ?
N41 C42 C47 C46 177.7(2) . . . . ?
C43 C42 C47 C51 175.9(2) . . . . ?
N41 C42 C47 C51 -3.5(3) . . . . ?
C42 C43 C48 C50 121.1(3) . . . . ?
C44 C43 C48 C50 -60.0(3) . . . . ?
C42 C43 C48 C49 -114.7(3) . . . . ?
C44 C43 C48 C49 64.2(3) . . . . ?
C46 C47 C51 C53 -95.7(3) . . . . ?
C42 C47 C51 C53 85.6(3) . . . . ?
C46 C47 C51 C52 26.6(3) . . . . ?
C42 C47 C51 C52 -152.1(2) . . . . ?
C42 N41 C54 C55 174.6(2) . . . . ?
Pb1 N41 C54 C55 -25.1(3) . . . . ?
N41 C54 C55 C56 -162.2(2) . . . . ?
N41 C54 C55 C60 14.4(4) . . . . ?
C60 C55 C56 C57 -2.6(4) . . . . ?
C54 C55 C56 C57 174.4(2) . . . . ?
C55 C56 C57 C58 2.3(4) . . . . ?
C55 C56 C57 C61 -177.5(2) . . . . ?
C56 C57 C58 C59 -0.6(3) . . . . ?
C61 C57 C58 C59 179.3(2) . . . . ?
C57 C58 C59 C60 -0.7(3) . . . . ?
C57 C58 C59 C29 176.4(2) . . . . ?
C28 C29 C59 C58 -0.8(4) . . . . ?
C30 C29 C59 C58 -177.5(2) . . . . ?
C28 C29 C59 C60 176.7(2) . . . . ?
C30 C29 C59 C60 0.0(2) . . . . ?
C30 N8 C60 C55 176.5(2) . . . . ?
Pb1 N8 C60 C55 -10.1(3) . . . . ?
C30 N8 C60 C59 -1.3(2) . . . . ?
Pb1 N8 C60 C59 172.04(14) . . . . ?
C56 C55 C60 N8 -176.6(2) . . . . ?
C54 C55 C60 N8 6.9(4) . . . . ?
C56 C55 C60 C59 1.1(3) . . . . ?
C54 C55 C60 C59 -175.4(2) . . . . ?
C58 C59 C60 N8 178.6(2) . . . . ?
C29 C59 C60 N8 0.8(2) . . . . ?
C58 C59 C60 C55 0.4(3) . . . . ?
C29 C59 C60 C55 -177.32(19) . . . . ?
C58 C57 C61 C64 -3.5(3) . . . . ?
C56 C57 C61 C64 176.4(2) . . . . ?
C58 C57 C61 C62 117.4(2) . . . . ?
C56 C57 C61 C62 -62.8(3) . . . . ?
C58 C57 C61 C63 -123.2(2) . . . . ?
C56 C57 C61 C63 56.7(3) . . . . ?
